data_4068679
loop_
_publ_author_name
'Alaaeddine, Ali'
'Thomas, Christophe M.'
'Roisnel, Thierry'
'Carpentier, Jean-Fran\,cois'

_publ_section_title
;
 Aluminum and Yttrium Complexes of an Unsymmetrical Mixed Fluorous
 Alkoxy/Phenoxy-Diimino Ligand: Synthesis, Structure, and Ring-Opening
 Polymerization Catalysis
;
_journal_issue 5
_journal_name_full Organometallics
_journal_page_first 1469
_journal_paper_doi 10.1021/om8010273
_journal_volume 28
_journal_year 2009
_chemical_compound_source 'synthesis as described'
_chemical_formula_moiety 'C35 H58 F6 N3 O3 Si2 Y, 0.5(C6 H6)'
_chemical_formula_sum 'C38 H61 F6 N3 O3 Si2 Y'
_chemical_formula_weight 866.99
_chemical_name_systematic
;
 ?
;
_space_group_IT_number 15
_symmetry_cell_setting monoclinic
_symmetry_Int_Tables_number 15
_symmetry_space_group_name_Hall '-C 2yc'
_symmetry_space_group_name_H-M 'C 1 2/c 1'
_atom_sites_solution_hydrogens geom
_atom_sites_solution_primary direct
_atom_sites_solution_secondary difmap
_audit_conform_dict_location ftp://ftp.iucr.org/pub/cif_core.dic
_audit_conform_dict_name cif_core.dic
_audit_conform_dict_version 2.4
_audit_creation_date 2008-10-24T14:55:19-00:00
_audit_creation_method 'WinGX routine CIF_UPDATE'
_cell_angle_alpha 90
_cell_angle_beta 119.909(8)
_cell_angle_gamma 90
_cell_formula_units_Z 8
_cell_length_a 31.345(5)
_cell_length_b 13.651(2)
_cell_length_c 23.715(4)
_cell_measurement_reflns_used 6360
_cell_measurement_temperature 100(2)
_cell_measurement_theta_max 25.86
_cell_measurement_theta_min 2.29
_cell_measurement_wavelength 0.71073
_cell_volume 8796(3)
_computing_cell_refinement 'Bruker SMART, 2006'
_computing_data_collection 'Bruker SMART, 2006'
_computing_data_reduction 'Bruker SAINT, 2006'
_computing_molecular_graphics 'Ortep-3 for Windows (Farrugia, 1997)'
_computing_publication_material 'WinGX publication routines (Farrugia, 1999)'
_computing_structure_refinement 'SHELXL-97 (Sheldrick, 1997)'
_computing_structure_solution 'SIR97 (Altomare et al., 1999)'
_diffrn_ambient_temperature 100(2)
_diffrn_detector 'CCD plate'
_diffrn_measured_fraction_theta_full 0.998
_diffrn_measured_fraction_theta_max 0.998
_diffrn_measurement_device_type 'APEXII, Bruker-AXS'
_diffrn_measurement_method 'CCD rotation images, thin slices'
_diffrn_radiation_monochromator graphite
_diffrn_radiation_probe x-ray
_diffrn_radiation_type MoK\a
_diffrn_radiation_wavelength 0.71073
_diffrn_reflns_av_R_equivalents 0.0781
_diffrn_reflns_av_unetI/netI 0.0586
_diffrn_reflns_limit_h_max 40
_diffrn_reflns_limit_h_min -40
_diffrn_reflns_limit_k_max 17
_diffrn_reflns_limit_k_min -17
_diffrn_reflns_limit_l_max 30
_diffrn_reflns_limit_l_min -30
_diffrn_reflns_number 62178
_diffrn_reflns_theta_full 27.48
_diffrn_reflns_theta_max 27.48
_diffrn_reflns_theta_min 2.98
_exptl_absorpt_coefficient_mu 1.443
_exptl_absorpt_correction_T_max 0.866
_exptl_absorpt_correction_T_min 0.487
_exptl_absorpt_correction_type multi-scan
_exptl_absorpt_process_details
;
  [Sheldrick, G.M. (2002). SADABS Bruker AXS Inc., Madison, Wisconsin, USA]
;
_exptl_crystal_colour colourless
_exptl_crystal_density_diffrn 1.309
_exptl_crystal_density_method 'not measured'
_exptl_crystal_description prism
_exptl_crystal_F_000 3640
_exptl_crystal_size_max 0.5
_exptl_crystal_size_mid 0.36
_exptl_crystal_size_min 0.1
_refine_diff_density_max 0.914
_refine_diff_density_min -0.557
_refine_diff_density_rms 0.074
_refine_ls_extinction_method none
_refine_ls_goodness_of_fit_ref 1.011
_refine_ls_hydrogen_treatment mixed
_refine_ls_matrix_type full
_refine_ls_number_parameters 422
_refine_ls_number_reflns 10077
_refine_ls_number_restraints 0
_refine_ls_restrained_S_all 1.011
_refine_ls_R_factor_all 0.0746
_refine_ls_R_factor_gt 0.0396
_refine_ls_shift/su_max 0.002
_refine_ls_shift/su_mean 0
_refine_ls_structure_factor_coef Fsqd
_refine_ls_weighting_details 'calc w=1/[\s^2^(Fo^2^)+(0.0473P)^2^+8.5489P] where P=(Fo^2^+2Fc^2^)/3'
_refine_ls_weighting_scheme calc
_refine_ls_wR_factor_gt 0.0877
_refine_ls_wR_factor_ref 0.101
_reflns_number_gt 7144
_reflns_number_total 10077
_reflns_threshold_expression >2sigma(I)
_cod_data_source_file om8010273_si_003.cif
_cod_data_source_block renum
_cod_original_cell_volume 8796(2)
_cod_original_sg_symbol_H-M 'C 2/c'
_cod_database_code 4068679

loop_
_symmetry_equiv_pos_as_xyz
'x, y, z'
'-x, y, -z+1/2'
'x+1/2, y+1/2, z'
'-x+1/2, y+1/2, -z+1/2'
'-x, -y, -z'
'x, -y, z-1/2'
'-x+1/2, -y+1/2, -z'
'x+1/2, -y+1/2, z-1/2'

loop_
_atom_site_label
_atom_site_type_symbol
_atom_site_fract_x
_atom_site_fract_y
_atom_site_fract_z
_atom_site_U_iso_or_equiv
_atom_site_adp_type
_atom_site_occupancy
_atom_site_calc_flag
_atom_site_refinement_flags
_atom_site_disorder_assembly
_atom_site_disorder_group
Y1 Y 0.823674(9) 0.442973(16) 0.669227(11) 0.01452(6) Uani 1 d . A .
Si2 Si 0.87186(3) 0.44419(5) 0.84365(3) 0.02023(15) Uani 1 d . A .
HSI2 H 0.8856(12) 0.538(2) 0.8752(16) 0.05 Uiso 1 d . . .
Si1 Si 0.93445(3) 0.45742(5) 0.77992(4) 0.022 Uani 1 d . A .
HSI1 H 0.9197(12) 0.462(2) 0.7100(16) 0.05 Uiso 1 d . . .
O3 O 0.83669(7) 0.61834(12) 0.68396(8) 0.022 Uani 1 d . . .
O1 O 0.82384(6) 0.47236(12) 0.58088(8) 0.02 Uani 1 d . . .
O2 O 0.74847(6) 0.48715(12) 0.63267(8) 0.018 Uani 1 d . . .
N2 N 0.78253(7) 0.30150(14) 0.68196(9) 0.015 Uani 1 d . . .
F111 F 0.76434(6) 0.47844(12) 0.44736(7) 0.031 Uani 1 d . A .
F112 F 0.81017(6) 0.37522(13) 0.43382(8) 0.039 Uani 1 d . A .
F113 F 0.77237(6) 0.33227(12) 0.48473(8) 0.036 Uani 1 d . A .
F121 F 0.90665(6) 0.55144(12) 0.58874(8) 0.035 Uani 1 d . A .
F123 F 0.89151(7) 0.48822(13) 0.49772(9) 0.043 Uani 1 d . A .
F122 F 0.84257(6) 0.59642(11) 0.50028(8) 0.034 Uani 1 d . A .
C13 C 0.73718(9) 0.28886(17) 0.66485(11) 0.016 Uani 1 d . A .
H13 H 0.7291 0.2296 0.6783 0.019 Uiso 1 calc R . .
N1 N 0.85085(7) 0.27674(14) 0.64510(10) 0.0165(4) Uani 1 d . . .
N3 N 0.88023(8) 0.44205(15) 0.77806(10) 0.0191(4) Uani 1 d . . .
C1 C 0.83810(9) 0.18922(17) 0.67121(12) 0.0169(5) Uani 1 d . A .
H1 H 0.8117 0.1513 0.6341 0.02 Uiso 1 calc R . .
C2 C 0.81876(9) 0.22278(17) 0.71624(12) 0.0162(5) Uani 1 d . A .
H2 H 0.8471 0.253 0.7554 0.019 Uiso 1 calc R . .
C3 C 0.80235(9) 0.13379(17) 0.73963(12) 0.0186(5) Uani 1 d . . .
H3A H 0.7761 0.0984 0.7018 0.022 Uiso 1 calc R A .
H3B H 0.7889 0.1555 0.7675 0.022 Uiso 1 calc R . .
C4 C 0.84629(10) 0.06515(19) 0.77827(13) 0.0234(6) Uani 1 d . A .
H4A H 0.8716 0.0992 0.8177 0.028 Uiso 1 calc R . .
H4B H 0.8353 0.0066 0.7922 0.028 Uiso 1 calc R . .
C5 C 0.86848(10) 0.03371(18) 0.73686(14) 0.0254(6) Uani 1 d . . .
H5A H 0.8445 -0.0073 0.7003 0.03 Uiso 1 calc R A .
H5B H 0.8982 -0.0065 0.7635 0.03 Uiso 1 calc R . .
C6 C 0.88244(10) 0.12261(19) 0.70980(13) 0.0229(6) Uani 1 d . A .
H6A H 0.9089 0.16 0.7462 0.027 Uiso 1 calc R . .
H6B H 0.8951 0.0999 0.6813 0.027 Uiso 1 calc R . .
C7 C 0.85790(9) 0.26419(18) 0.59631(12) 0.0194(5) Uani 1 d . A .
C8 C 0.85159(11) 0.16959(19) 0.56016(13) 0.0275(6) Uani 1 d . . .
H8A H 0.884 0.1409 0.5738 0.041 Uiso 1 calc R A .
H8B H 0.8347 0.1826 0.5133 0.041 Uiso 1 calc R . .
H8C H 0.832 0.1238 0.5699 0.041 Uiso 1 calc R . .
C9 C 0.87657(10) 0.34925(19) 0.57372(13) 0.0213(6) Uani 1 d . . .
H9A H 0.8854 0.3242 0.5417 0.026 Uiso 1 calc R A .
H9B H 0.9072 0.374 0.6115 0.026 Uiso 1 calc R . .
C10 C 0.84098(9) 0.43672(18) 0.54259(12) 0.0183(5) Uani 1 d . A .
C11 C 0.79693(10) 0.40648(19) 0.47680(13) 0.0241(6) Uani 1 d . . .
C12 C 0.87028(11) 0.5185(2) 0.53164(14) 0.0260(6) Uani 1 d . . .
C14 C 0.69693(9) 0.35571(17) 0.62703(11) 0.0157(5) Uani 1 d . . .
C15 C 0.64924(9) 0.31874(18) 0.60520(12) 0.0177(5) Uani 1 d . A .
H15 H 0.6456 0.2554 0.6189 0.021 Uiso 1 calc R . .
C16 C 0.60788(9) 0.37196(18) 0.56461(12) 0.0192(5) Uani 1 d . . .
C17 C 0.61564(9) 0.46548(17) 0.54524(12) 0.0178(5) Uani 1 d . A .
H17 H 0.5874 0.5028 0.5168 0.021 Uiso 1 calc R . .
C18 C 0.66121(9) 0.50636(17) 0.56474(12) 0.0178(5) Uani 1 d . . .
C19 C 0.70394(9) 0.45109(17) 0.60928(11) 0.0161(5) Uani 1 d . A .
C20 C 0.55536(10) 0.33550(19) 0.54046(13) 0.0239(6) Uani 1 d . A .
C21 C 0.55418(10) 0.2300(2) 0.56164(16) 0.0362(7) Uani 1 d . . .
H21A H 0.569 0.1863 0.5434 0.054 Uiso 1 calc R A .
H21B H 0.52 0.2103 0.5459 0.054 Uiso 1 calc R . .
H21C H 0.5728 0.2259 0.6092 0.054 Uiso 1 calc R . .
C22 C 0.53149(11) 0.4027(2) 0.56862(15) 0.0333(7) Uani 1 d . . .
H22A H 0.5498 0.3983 0.6162 0.05 Uiso 1 calc R A .
H22B H 0.4973 0.3824 0.5523 0.05 Uiso 1 calc R . .
H22C H 0.5321 0.4705 0.5554 0.05 Uiso 1 calc R . .
C23 C 0.52539(10) 0.3382(2) 0.46564(13) 0.0270(6) Uani 1 d . . .
H23A H 0.5253 0.405 0.4505 0.041 Uiso 1 calc R A .
H23B H 0.4915 0.3175 0.4509 0.041 Uiso 1 calc R . .
H23C H 0.5403 0.2938 0.4479 0.041 Uiso 1 calc R . .
C24 C 0.66649(10) 0.60655(17) 0.53913(12) 0.0197(5) Uani 1 d . A .
C25 C 0.69239(10) 0.67987(18) 0.59590(13) 0.0250(6) Uani 1 d . . .
H25A H 0.6958 0.7432 0.5791 0.038 Uiso 1 calc R A .
H25B H 0.725 0.6548 0.6274 0.038 Uiso 1 calc R . .
H25C H 0.6727 0.6882 0.6173 0.038 Uiso 1 calc R . .
C26 C 0.61671(10) 0.65140(19) 0.49033(13) 0.0282(6) Uani 1 d . . .
H26A H 0.5993 0.607 0.4532 0.042 Uiso 1 calc R A .
H26B H 0.622 0.7145 0.4751 0.042 Uiso 1 calc R . .
H26C H 0.597 0.6614 0.5115 0.042 Uiso 1 calc R . .
C27 C 0.69657(11) 0.5956(2) 0.50435(13) 0.0271(6) Uani 1 d . . .
H27A H 0.6783 0.5551 0.4654 0.041 Uiso 1 calc R A .
H27B H 0.7282 0.5644 0.5337 0.041 Uiso 1 calc R . .
H27C H 0.7024 0.6604 0.4918 0.041 Uiso 1 calc R . .
C28 C 0.96775(11) 0.5745(2) 0.81601(16) 0.0379(8) Uani 1 d . . .
H28A H 0.9456 0.6299 0.7947 0.057 Uiso 1 calc R A .
H28B H 0.9962 0.5796 0.8096 0.057 Uiso 1 calc R . .
H28C H 0.979 0.5756 0.8627 0.057 Uiso 1 calc R . .
C29 C 0.98004(11) 0.3553(2) 0.81710(15) 0.0372(7) Uani 1 d . . .
H29A H 0.9939 0.3558 0.8644 0.056 Uiso 1 calc R A .
H29B H 1.0065 0.3642 0.8069 0.056 Uiso 1 calc R . .
H29C H 0.9635 0.2926 0.7995 0.056 Uiso 1 calc R . .
C30 C 0.80564(11) 0.4256(2) 0.81890(14) 0.0291(6) Uani 1 d . . .
H30A H 0.7852 0.4712 0.7837 0.044 Uiso 1 calc R A .
H30B H 0.801 0.4379 0.8562 0.044 Uiso 1 calc R . .
H30C H 0.796 0.3581 0.8038 0.044 Uiso 1 calc R . .
C31 C 0.90992(11) 0.3505(2) 0.90637(13) 0.0308(7) Uani 1 d . . .
H31A H 0.9049 0.2862 0.8856 0.046 Uiso 1 calc R A .
H31B H 0.9 0.3478 0.9396 0.046 Uiso 1 calc R . .
H31C H 0.9448 0.3685 0.9268 0.046 Uiso 1 calc R . .
C32A C 0.83357(11) 0.67142(19) 0.73505(13) 0.0256(6) Uani 0.5 d P A 1
H32A H 0.8634 0.6598 0.7777 0.031 Uiso 0.5 calc PR A 1
H32B H 0.8045 0.6496 0.7377 0.031 Uiso 0.5 calc PR A 1
C33A C 0.8291(3) 0.7786(4) 0.7174(3) 0.0294(14) Uiso 0.5 d P A 1
H33A H 0.7943 0.8002 0.6958 0.035 Uiso 0.5 calc PR A 1
H33B H 0.8487 0.8195 0.7565 0.035 Uiso 0.5 calc PR A 1
C34A C 0.8491(3) 0.7847(5) 0.6717(3) 0.0352(15) Uiso 0.5 d P A 1
H34A H 0.8325 0.8375 0.6393 0.042 Uiso 0.5 calc PR A 1
H34B H 0.8849 0.798 0.6958 0.042 Uiso 0.5 calc PR A 1
C35A C 0.83885(14) 0.6875(2) 0.63910(15) 0.0404(8) Uani 0.5 d P A 1
H35A H 0.8072 0.6888 0.5976 0.049 Uiso 0.5 calc PR A 1
H35B H 0.8653 0.6693 0.6299 0.049 Uiso 0.5 calc PR A 1
C32B C 0.83357(11) 0.67142(19) 0.73505(13) 0.0256(6) Uani 0.5 d P A 2
H32C H 0.8546 0.6407 0.778 0.031 Uiso 0.5 calc PR A 2
H32D H 0.7992 0.6738 0.7263 0.031 Uiso 0.5 calc PR A 2
C33B C 0.8526(2) 0.7762(4) 0.7322(3) 0.0229(12) Uiso 0.5 d P A 2
H33C H 0.8888 0.7782 0.7517 0.027 Uiso 0.5 calc PR A 2
H33D H 0.8421 0.8261 0.7531 0.027 Uiso 0.5 calc PR A 2
C34B C 0.8248(2) 0.7878(4) 0.6552(3) 0.0242(12) Uiso 0.5 d P A 2
H34C H 0.7888 0.795 0.6363 0.029 Uiso 0.5 calc PR A 2
H34D H 0.8378 0.8431 0.6412 0.029 Uiso 0.5 calc PR A 2
C35B C 0.83885(14) 0.6875(2) 0.63910(15) 0.0404(8) Uani 0.5 d P A 2
H35C H 0.8154 0.6687 0.5936 0.049 Uiso 0.5 calc PR A 2
H35D H 0.8724 0.6898 0.645 0.049 Uiso 0.5 calc PR A 2
C101 C 0.51043(14) 0.5383(3) 0.3074(2) 0.0600(11) Uani 1 d . . .
H101 H 0.5174 0.5062 0.3467 0.072 Uiso 1 calc R . .
C102 C 0.5 0.6860(5) 0.25 0.0757(19) Uani 1 d S . .
H102 H 0.5 0.7556 0.25 0.091 Uiso 1 calc SR . .
C103 C 0.50996(16) 0.6357(4) 0.3038(2) 0.0704(12) Uani 1 d . . .
H103 H 0.5171 0.6718 0.3418 0.084 Uiso 1 calc R . .
C104 C 0.5 0.4829(5) 0.25 0.085(2) Uani 1 d S . .
H104 H 0.5 0.4133 0.25 0.102 Uiso 1 calc SR . .

loop_
_atom_site_aniso_label
_atom_site_aniso_U_11
_atom_site_aniso_U_22
_atom_site_aniso_U_33
_atom_site_aniso_U_23
_atom_site_aniso_U_13
_atom_site_aniso_U_12
Y1 0.01757(12) 0.01262(11) 0.01384(11) -0.00040(10) 0.00819(10) -0.00049(10)
Si2 0.0265(4) 0.0180(3) 0.0166(3) -0.0014(3) 0.0110(3) -0.0021(3)
Si1 0.021 0.026 0.019 0 0.009 -0.002
O3 0.035 0.014 0.019 -0.002 0.015 -0.003
O1 0.026 0.019 0.017 0.001 0.013 0.002
O2 0.02 0.014 0.02 0.001 0.01 0
N2 0.02 0.013 0.013 0 0.008 0.002
F111 0.032 0.03 0.022 0.003 0.008 0.004
F112 0.047 0.046 0.022 -0.012 0.016 0.003
F113 0.031 0.029 0.032 0.004 0.004 -0.009
F121 0.035 0.034 0.034 -0.003 0.015 -0.014
F123 0.064 0.037 0.055 -0.002 0.051 -0.007
F122 0.05 0.022 0.032 0.007 0.022 -0.003
C13 0.023 0.014 0.013 0 0.01 -0.001
N1 0.0165(11) 0.0150(10) 0.0166(11) 0.0015(8) 0.0072(9) 0.0018(8)
N3 0.0223(11) 0.0179(10) 0.0169(10) -0.0012(9) 0.0098(9) -0.0017(9)
C1 0.0211(13) 0.0125(12) 0.0172(12) 0.0003(9) 0.0096(11) 0.0010(10)
C2 0.0183(13) 0.0124(12) 0.0161(12) 0.0015(9) 0.0073(11) 0.0015(10)
C3 0.0240(14) 0.0146(12) 0.0174(13) 0.0021(10) 0.0106(12) 0.0015(10)
C4 0.0268(14) 0.0190(13) 0.0235(14) 0.0059(11) 0.0118(12) 0.0026(11)
C5 0.0286(15) 0.0166(13) 0.0301(15) 0.0061(11) 0.0139(13) 0.0069(11)
C6 0.0251(15) 0.0201(13) 0.0262(14) 0.0038(11) 0.0149(13) 0.0062(11)
C7 0.0204(13) 0.0187(13) 0.0190(13) 0.0011(10) 0.0097(11) 0.0049(10)
C8 0.0416(18) 0.0232(14) 0.0266(15) -0.0022(12) 0.0236(14) 0.0027(12)
C9 0.0242(14) 0.0242(14) 0.0203(13) 0.0002(11) 0.0146(12) 0.0019(11)
C10 0.0222(13) 0.0173(12) 0.0166(12) -0.0002(10) 0.0107(11) -0.0010(11)
C11 0.0303(15) 0.0214(13) 0.0219(14) -0.0025(11) 0.0140(13) -0.0009(12)
C12 0.0329(16) 0.0238(14) 0.0283(15) -0.0012(12) 0.0205(14) -0.0039(12)
C14 0.0201(13) 0.0155(12) 0.0132(12) -0.0002(9) 0.0096(11) 0.0014(10)
C15 0.0220(14) 0.0160(12) 0.0179(13) 0.0009(10) 0.0122(11) 0.0006(10)
C16 0.0199(14) 0.0209(13) 0.0185(13) -0.0021(10) 0.0109(11) -0.0001(11)
C17 0.0185(13) 0.0157(12) 0.0165(13) -0.0005(9) 0.0068(11) 0.0046(10)
C18 0.0258(14) 0.0141(12) 0.0143(12) -0.0027(10) 0.0107(11) 0.0021(10)
C19 0.0205(13) 0.0144(12) 0.0157(12) -0.0026(10) 0.0108(11) 0.0008(10)
C20 0.0198(14) 0.0252(14) 0.0269(15) 0.0036(11) 0.0117(12) 0.0015(11)
C21 0.0207(15) 0.0334(17) 0.0465(19) 0.0121(14) 0.0107(14) -0.0042(13)
C22 0.0252(16) 0.0472(18) 0.0313(16) 0.0023(14) 0.0169(14) 0.0036(14)
C23 0.0203(14) 0.0279(15) 0.0303(16) -0.0032(12) 0.0107(13) -0.0018(12)
C24 0.0252(14) 0.0126(12) 0.0190(13) 0.0012(10) 0.0092(12) 0.0010(10)
C25 0.0303(16) 0.0160(13) 0.0229(14) -0.0004(10) 0.0088(13) 0.0016(11)
C26 0.0280(15) 0.0185(14) 0.0274(15) 0.0043(11) 0.0057(13) 0.0007(12)
C27 0.0382(17) 0.0212(13) 0.0249(15) 0.0045(11) 0.0181(14) 0.0006(12)
C28 0.0277(16) 0.0419(19) 0.0422(19) -0.0070(15) 0.0161(15) -0.0112(14)
C29 0.0251(16) 0.0450(19) 0.0392(18) 0.0049(15) 0.0144(15) 0.0039(14)
C30 0.0342(17) 0.0344(17) 0.0241(15) -0.0010(12) 0.0185(14) 0.0033(13)
C31 0.0380(17) 0.0340(16) 0.0227(15) 0.0041(12) 0.0169(14) 0.0024(13)
C32A 0.0410(17) 0.0173(13) 0.0219(14) -0.0033(11) 0.0182(13) -0.0005(12)
C35A 0.082(3) 0.0188(15) 0.0332(17) -0.0010(12) 0.0379(19) -0.0088(15)
C32B 0.0410(17) 0.0173(13) 0.0219(14) -0.0033(11) 0.0182(13) -0.0005(12)
C35B 0.082(3) 0.0188(15) 0.0332(17) -0.0010(12) 0.0379(19) -0.0088(15)
C101 0.050(2) 0.086(3) 0.048(2) 0.012(2) 0.027(2) 0.005(2)
C102 0.088(5) 0.093(5) 0.062(4) 0 0.049(4) 0
C103 0.072(3) 0.093(4) 0.048(3) 0.005(2) 0.031(2) 0.003(3)
C104 0.027(3) 0.079(5) 0.151(7) 0 0.046(4) 0

loop_
_atom_type_symbol
_atom_type_description
_atom_type_scat_dispersion_real
_atom_type_scat_dispersion_imag
_atom_type_scat_source
C C 0.0033 0.0016 'International Tables Vol C Tables 4.2.6.8 and 6.1.1.4'
H H 0 0 'International Tables Vol C Tables 4.2.6.8 and 6.1.1.4'
N N 0.0061 0.0033 'International Tables Vol C Tables 4.2.6.8 and 6.1.1.4'
O O 0.0106 0.006 'International Tables Vol C Tables 4.2.6.8 and 6.1.1.4'
F F 0.0171 0.0103 'International Tables Vol C Tables 4.2.6.8 and 6.1.1.4'
Si Si 0.0817 0.0704 'International Tables Vol C Tables 4.2.6.8 and 6.1.1.4'
Y Y -2.7962 3.5667 'International Tables Vol C Tables 4.2.6.8 and 6.1.1.4'

loop_
_geom_angle_atom_site_label_1
_geom_angle_atom_site_label_2
_geom_angle_atom_site_label_3
_geom_angle
_geom_angle_site_symmetry_1
_geom_angle_site_symmetry_3
O1 Y1 O2 95.18(7) . .
O1 Y1 N3 136.69(7) . .
O2 Y1 N3 122.17(7) . .
O1 Y1 N2 122.26(7) . .
O2 Y1 N2 74.31(6) . .
N3 Y1 N2 90.92(7) . .
O1 Y1 O3 82.72(6) . .
O2 Y1 O3 81.56(6) . .
N3 Y1 O3 82.12(7) . .
N2 Y1 O3 146.18(6) . .
O1 Y1 N1 77.62(6) . .
O2 Y1 N1 124.90(6) . .
N3 Y1 N1 95.12(7) . .
N2 Y1 N1 65.34(7) . .
O3 Y1 N1 148.00(6) . .
O1 Y1 Si1 105.38(5) . .
O2 Y1 Si1 148.20(5) . .
N3 Y1 Si1 31.53(5) . .
N2 Y1 Si1 112.37(5) . .
O3 Y1 Si1 77.38(5) . .
N1 Y1 Si1 83.76(5) . .
N3 Si2 C30 111.31(12) . .
N3 Si2 C31 112.78(12) . .
C30 Si2 C31 108.94(13) . .
N3 Si2 HSI2 110.5(13) . .
C30 Si2 HSI2 106.3(13) . .
C31 Si2 HSI2 106.7(13) . .
N3 Si1 C28 116.29(13) . .
N3 Si1 C29 116.17(12) . .
C28 Si1 C29 107.49(15) . .
N3 Si1 Y1 45.06(7) . .
C28 Si1 Y1 124.63(11) . .
C29 Si1 Y1 127.74(11) . .
N3 Si1 HSI1 103.1(13) . .
C28 Si1 HSI1 105.5(12) . .
C29 Si1 HSI1 107.3(12) . .
Y1 Si1 HSI1 58.0(13) . .
C35A O3 C32A 109.50(19) . .
C35A O3 Y1 127.14(15) . .
C32A O3 Y1 122.34(14) . .
C10 O1 Y1 141.78(15) . .
C19 O2 Y1 141.67(15) . .
C13 N2 C2 120.2(2) . .
C13 N2 Y1 130.05(16) . .
C2 N2 Y1 109.70(14) . .
N2 C13 C14 126.7(2) . .
N2 C13 H13 116.7 . .
C14 C13 H13 116.7 . .
C7 N1 C1 117.8(2) . .
C7 N1 Y1 122.43(16) . .
C1 N1 Y1 115.20(14) . .
Si1 N3 Si2 125.80(13) . .
Si1 N3 Y1 103.41(10) . .
Si2 N3 Y1 130.15(11) . .
N1 C1 C6 112.0(2) . .
N1 C1 C2 109.28(18) . .
C6 C1 C2 108.5(2) . .
N1 C1 H1 109 . .
C6 C1 H1 109 . .
C2 C1 H1 109 . .
N2 C2 C3 118.2(2) . .
N2 C2 C1 107.20(18) . .
C3 C2 C1 109.64(19) . .
N2 C2 H2 107.1 . .
C3 C2 H2 107.1 . .
C1 C2 H2 107.1 . .
C2 C3 C4 109.8(2) . .
C2 C3 H3A 109.7 . .
C4 C3 H3A 109.7 . .
C2 C3 H3B 109.7 . .
C4 C3 H3B 109.7 . .
H3A C3 H3B 108.2 . .
C5 C4 C3 110.5(2) . .
C5 C4 H4A 109.6 . .
C3 C4 H4A 109.6 . .
C5 C4 H4B 109.6 . .
C3 C4 H4B 109.6 . .
H4A C4 H4B 108.1 . .
C4 C5 C6 111.4(2) . .
C4 C5 H5A 109.4 . .
C6 C5 H5A 109.4 . .
C4 C5 H5B 109.4 . .
C6 C5 H5B 109.4 . .
H5A C5 H5B 108 . .
C1 C6 C5 111.0(2) . .
C1 C6 H6A 109.4 . .
C5 C6 H6A 109.4 . .
C1 C6 H6B 109.4 . .
C5 C6 H6B 109.4 . .
H6A C6 H6B 108 . .
N1 C7 C8 126.1(2) . .
N1 C7 C9 118.9(2) . .
C8 C7 C9 114.8(2) . .
C7 C8 H8A 109.5 . .
C7 C8 H8B 109.5 . .
H8A C8 H8B 109.5 . .
C7 C8 H8C 109.5 . .
H8A C8 H8C 109.5 . .
H8B C8 H8C 109.5 . .
C7 C9 C10 116.5(2) . .
C7 C9 H9A 108.2 . .
C10 C9 H9A 108.2 . .
C7 C9 H9B 108.2 . .
C10 C9 H9B 108.2 . .
H9A C9 H9B 107.3 . .
O1 C10 C11 108.7(2) . .
O1 C10 C9 112.9(2) . .
C11 C10 C9 110.2(2) . .
O1 C10 C12 108.7(2) . .
C11 C10 C12 109.3(2) . .
C9 C10 C12 106.8(2) . .
F111 C11 F113 106.6(2) . .
F111 C11 F112 106.3(2) . .
F113 C11 F112 106.4(2) . .
F111 C11 C10 113.5(2) . .
F113 C11 C10 110.4(2) . .
F112 C11 C10 113.2(2) . .
F123 C12 F122 106.9(2) . .
F123 C12 F121 106.4(2) . .
F122 C12 F121 106.5(2) . .
F123 C12 C10 113.1(2) . .
F122 C12 C10 113.0(2) . .
F121 C12 C10 110.5(2) . .
C15 C14 C19 120.8(2) . .
C15 C14 C13 116.0(2) . .
C19 C14 C13 123.1(2) . .
C16 C15 C14 121.7(2) . .
C16 C15 H15 119.2 . .
C14 C15 H15 119.2 . .
C15 C16 C17 116.6(2) . .
C15 C16 C20 123.5(2) . .
C17 C16 C20 119.8(2) . .
C18 C17 C16 124.8(2) . .
C18 C17 H17 117.6 . .
C16 C17 H17 117.6 . .
C17 C18 C19 117.6(2) . .
C17 C18 C24 121.6(2) . .
C19 C18 C24 120.8(2) . .
O2 C19 C14 120.5(2) . .
O2 C19 C18 121.2(2) . .
C14 C19 C18 118.3(2) . .
C16 C20 C22 108.1(2) . .
C16 C20 C21 112.3(2) . .
C22 C20 C21 108.9(2) . .
C16 C20 C23 110.3(2) . .
C22 C20 C23 109.8(2) . .
C21 C20 C23 107.4(2) . .
C20 C21 H21A 109.5 . .
C20 C21 H21B 109.5 . .
H21A C21 H21B 109.5 . .
C20 C21 H21C 109.5 . .
H21A C21 H21C 109.5 . .
H21B C21 H21C 109.5 . .
C20 C22 H22A 109.5 . .
C20 C22 H22B 109.5 . .
H22A C22 H22B 109.5 . .
C20 C22 H22C 109.5 . .
H22A C22 H22C 109.5 . .
H22B C22 H22C 109.5 . .
C20 C23 H23A 109.5 . .
C20 C23 H23B 109.5 . .
H23A C23 H23B 109.5 . .
C20 C23 H23C 109.5 . .
H23A C23 H23C 109.5 . .
H23B C23 H23C 109.5 . .
C26 C24 C27 107.4(2) . .
C26 C24 C18 112.6(2) . .
C27 C24 C18 109.9(2) . .
C26 C24 C25 107.1(2) . .
C27 C24 C25 109.5(2) . .
C18 C24 C25 110.2(2) . .
C24 C25 H25A 109.5 . .
C24 C25 H25B 109.5 . .
H25A C25 H25B 109.5 . .
C24 C25 H25C 109.5 . .
H25A C25 H25C 109.5 . .
H25B C25 H25C 109.5 . .
C24 C26 H26A 109.5 . .
C24 C26 H26B 109.5 . .
H26A C26 H26B 109.5 . .
C24 C26 H26C 109.5 . .
H26A C26 H26C 109.5 . .
H26B C26 H26C 109.5 . .
C24 C27 H27A 109.5 . .
C24 C27 H27B 109.5 . .
H27A C27 H27B 109.5 . .
C24 C27 H27C 109.5 . .
H27A C27 H27C 109.5 . .
H27B C27 H27C 109.5 . .
Si1 C28 H28A 109.5 . .
Si1 C28 H28B 109.5 . .
H28A C28 H28B 109.5 . .
Si1 C28 H28C 109.5 . .
H28A C28 H28C 109.5 . .
H28B C28 H28C 109.5 . .
Si1 C29 H29A 109.5 . .
Si1 C29 H29B 109.5 . .
H29A C29 H29B 109.5 . .
Si1 C29 H29C 109.5 . .
H29A C29 H29C 109.5 . .
H29B C29 H29C 109.5 . .
Si2 C30 H30A 109.5 . .
Si2 C30 H30B 109.5 . .
H30A C30 H30B 109.5 . .
Si2 C30 H30C 109.5 . .
H30A C30 H30C 109.5 . .
H30B C30 H30C 109.5 . .
Si2 C31 H31A 109.5 . .
Si2 C31 H31B 109.5 . .
H31A C31 H31B 109.5 . .
Si2 C31 H31C 109.5 . .
H31A C31 H31C 109.5 . .
H31B C31 H31C 109.5 . .
O3 C32A C33A 106.7(3) . .
O3 C32A H32A 110.4 . .
C33A C32A H32A 110.4 . .
O3 C32A H32B 110.4 . .
C33A C32A H32B 110.4 . .
H32A C32A H32B 108.6 . .
C34A C33A C32A 103.8(4) . .
C34A C33A H33A 111 . .
C32A C33A H33A 111 . .
C34A C33A H33B 111 . .
C32A C33A H33B 111 . .
H33A C33A H33B 109 . .
C35A C34A C33A 105.4(5) . .
C35A C34A H34A 110.7 . .
C33A C34A H34A 110.7 . .
C35A C34A H34B 110.7 . .
C33A C34A H34B 110.7 . .
H34A C34A H34B 108.8 . .
O3 C35A C34A 106.1(3) . .
O3 C35A H35A 110.5 . .
C34A C35A H35A 110.5 . .
O3 C35A H35B 110.5 . .
C34A C35A H35B 110.5 . .
H35A C35A H35B 108.7 . .
C34B C33B H33C 112.2 . .
C34B C33B H33D 112.2 . .
H33C C33B H33D 109.8 . .
C33B C34B H34C 112.2 . .
C33B C34B H34D 112.2 . .
H34C C34B H34D 109.8 . .
C103 C101 C104 118.1(4) . .
C103 C101 H101 120.9 . .
C104 C101 H101 120.9 . .
C103 C102 C103 118.4(7) 2_655 .
C103 C102 H102 120.8 2_655 .
C103 C102 H102 120.8 . .
C101 C103 C102 124.3(5) . .
C101 C103 H103 117.9 . .
C102 C103 H103 117.9 . .
C101 C104 C101 116.9(6) . 2_655
C101 C104 H104 121.6 . .
C101 C104 H104 121.6 2_655 .

loop_
_geom_bond_atom_site_label_1
_geom_bond_atom_site_label_2
_geom_bond_distance
_geom_bond_site_symmetry_2
Y1 O1 2.1359(17) .
Y1 O2 2.1528(17) .
Y1 N3 2.289(2) .
Y1 N2 2.423(2) .
Y1 O3 2.4243(17) .
Y1 N1 2.586(2) .
Y1 Si1 3.1459(9) .
Si2 N3 1.702(2) .
Si2 C30 1.871(3) .
Si2 C31 1.871(3) .
Si2 HSI2 1.43(3) .
Si1 N3 1.691(2) .
Si1 C28 1.867(3) .
Si1 C29 1.872(3) .
Si1 HSI1 1.48(3) .
O3 C35A 1.449(3) .
O3 C32A 1.456(3) .
O1 C10 1.355(3) .
O2 C19 1.314(3) .
N2 C13 1.281(3) .
N2 C2 1.478(3) .
F111 C11 1.336(3) .
F112 C11 1.347(3) .
F113 C11 1.341(3) .
F121 C12 1.340(3) .
F123 C12 1.340(3) .
F122 C12 1.340(3) .
C13 C14 1.449(3) .
C13 H13 0.95 .
N1 C7 1.293(3) .
N1 C1 1.489(3) .
C1 C6 1.526(3) .
C1 C2 1.537(3) .
C1 H1 1 .
C2 C3 1.527(3) .
C2 H2 1 .
C3 C4 1.535(3) .
C3 H3A 0.99 .
C3 H3B 0.99 .
C4 C5 1.521(4) .
C4 H4A 0.99 .
C4 H4B 0.99 .
C5 C6 1.535(4) .
C5 H5A 0.99 .
C5 H5B 0.99 .
C6 H6A 0.99 .
C6 H6B 0.99 .
C7 C8 1.508(3) .
C7 C9 1.513(3) .
C8 H8A 0.98 .
C8 H8B 0.98 .
C8 H8C 0.98 .
C9 C10 1.547(3) .
C9 H9A 0.99 .
C9 H9B 0.99 .
C10 C11 1.537(4) .
C10 C12 1.547(4) .
C14 C15 1.409(3) .
C14 C19 1.419(3) .
C15 C16 1.375(3) .
C15 H15 0.95 .
C16 C17 1.418(3) .
C16 C20 1.532(4) .
C17 C18 1.381(3) .
C17 H17 0.95 .
C18 C19 1.438(3) .
C18 C24 1.538(3) .
C20 C22 1.532(4) .
C20 C21 1.532(4) .
C20 C23 1.539(4) .
C21 H21A 0.98 .
C21 H21B 0.98 .
C21 H21C 0.98 .
C22 H22A 0.98 .
C22 H22B 0.98 .
C22 H22C 0.98 .
C23 H23A 0.98 .
C23 H23B 0.98 .
C23 H23C 0.98 .
C24 C26 1.532(4) .
C24 C27 1.539(4) .
C24 C25 1.544(3) .
C25 H25A 0.98 .
C25 H25B 0.98 .
C25 H25C 0.98 .
C26 H26A 0.98 .
C26 H26B 0.98 .
C26 H26C 0.98 .
C27 H27A 0.98 .
C27 H27B 0.98 .
C27 H27C 0.98 .
C28 H28A 0.98 .
C28 H28B 0.98 .
C28 H28C 0.98 .
C29 H29A 0.98 .
C29 H29B 0.98 .
C29 H29C 0.98 .
C30 H30A 0.98 .
C30 H30B 0.98 .
C30 H30C 0.98 .
C31 H31A 0.98 .
C31 H31B 0.98 .
C31 H31C 0.98 .
C32A C33A 1.509(6) .
C32A H32A 0.99 .
C32A H32B 0.99 .
C33A C34A 1.501(8) .
C33A H33A 0.99 .
C33A H33B 0.99 .
C34A C35A 1.488(7) .
C34A H34A 0.99 .
C34A H34B 0.99 .
C35A H35A 0.99 .
C35A H35B 0.99 .
C33B C34B 1.592(8) .
C33B H33C 0.99 .
C33B H33D 0.99 .
C34B H34C 0.99 .
C34B H34D 0.99 .
C101 C103 1.331(6) .
C101 C104 1.446(5) .
C101 H101 0.95 .
C102 C103 1.342(5) 2_655
C102 C103 1.342(5) .
C102 H102 0.95 .
C103 H103 0.95 .
C104 C101 1.446(5) 2_655
C104 H104 0.95 .

loop_
_geom_torsion_atom_site_label_1
_geom_torsion_atom_site_label_2
_geom_torsion_atom_site_label_3
_geom_torsion_atom_site_label_4
_geom_torsion
_geom_torsion_site_symmetry_1
_geom_torsion_site_symmetry_4
O1 Y1 Si1 N3 174.22(11) . .
O2 Y1 Si1 N3 45.82(14) . .
N2 Y1 Si1 N3 -50.41(11) . .
O3 Y1 Si1 N3 95.53(11) . .
N1 Y1 Si1 N3 -110.49(11) . .
O1 Y1 Si1 C28 80.13(14) . .
O2 Y1 Si1 C28 -48.27(16) . .
N3 Y1 Si1 C28 -94.09(16) . .
N2 Y1 Si1 C28 -144.50(13) . .
O3 Y1 Si1 C28 1.44(13) . .
N1 Y1 Si1 C28 155.43(13) . .
O1 Y1 Si1 C29 -94.89(14) . .
O2 Y1 Si1 C29 136.72(15) . .
N3 Y1 Si1 C29 90.90(16) . .
N2 Y1 Si1 C29 40.49(14) . .
O3 Y1 Si1 C29 -173.57(13) . .
N1 Y1 Si1 C29 -19.59(13) . .
O1 Y1 O3 C35A 2.5(2) . .
O2 Y1 O3 C35A -93.9(2) . .
N3 Y1 O3 C35A 141.8(2) . .
N2 Y1 O3 C35A -138.4(2) . .
N1 Y1 O3 C35A 54.7(3) . .
Si1 Y1 O3 C35A 110.1(2) . .
O1 Y1 O3 C32A 169.67(19) . .
O2 Y1 O3 C32A 73.30(18) . .
N3 Y1 O3 C32A -51.02(19) . .
N2 Y1 O3 C32A 28.8(2) . .
N1 Y1 O3 C32A -138.08(18) . .
Si1 Y1 O3 C32A -82.72(18) . .
O2 Y1 O1 C10 -141.2(2) . .
N3 Y1 O1 C10 67.7(3) . .
N2 Y1 O1 C10 -66.5(3) . .
O3 Y1 O1 C10 138.0(3) . .
N1 Y1 O1 C10 -16.6(2) . .
Si1 Y1 O1 C10 63.3(3) . .
O1 Y1 O2 C19 100.0(2) . .
N3 Y1 O2 C19 -103.1(2) . .
N2 Y1 O2 C19 -22.1(2) . .
O3 Y1 O2 C19 -178.2(2) . .
N1 Y1 O2 C19 21.5(3) . .
Si1 Y1 O2 C19 -129.4(2) . .
O1 Y1 N2 C13 -82.6(2) . .
O2 Y1 N2 C13 3.6(2) . .
N3 Y1 N2 C13 126.9(2) . .
O3 Y1 N2 C13 49.7(3) . .
N1 Y1 N2 C13 -137.9(2) . .
Si1 Y1 N2 C13 150.65(19) . .
O1 Y1 N2 C2 98.59(15) . .
O2 Y1 N2 C2 -175.22(15) . .
N3 Y1 N2 C2 -51.96(15) . .
O3 Y1 N2 C2 -129.12(15) . .
N1 Y1 N2 C2 43.26(14) . .
Si1 Y1 N2 C2 -28.19(15) . .
C2 N2 C13 C14 -175.2(2) . .
Y1 N2 C13 C14 6.1(4) . .
O1 Y1 N1 C7 3.25(19) . .
O2 Y1 N1 C7 90.9(2) . .
N3 Y1 N1 C7 -133.49(19) . .
N2 Y1 N1 C7 137.8(2) . .
O3 Y1 N1 C7 -50.2(2) . .
Si1 Y1 N1 C7 -104.03(19) . .
O1 Y1 N1 C1 -152.27(16) . .
O2 Y1 N1 C1 -64.59(17) . .
N3 Y1 N1 C1 70.98(16) . .
N2 Y1 N1 C1 -17.68(15) . .
O3 Y1 N1 C1 154.31(14) . .
Si1 Y1 N1 C1 100.45(15) . .
C28 Si1 N3 Si2 -57.8(2) . .
C29 Si1 N3 Si2 70.20(19) . .
Y1 Si1 N3 Si2 -171.6(2) . .
C28 Si1 N3 Y1 113.73(14) . .
C29 Si1 N3 Y1 -118.23(13) . .
C30 Si2 N3 Si1 179.23(15) . .
C31 Si2 N3 Si1 -57.98(19) . .
C30 Si2 N3 Y1 9.98(18) . .
C31 Si2 N3 Y1 132.77(15) . .
O1 Y1 N3 Si1 -8.14(15) . .
O2 Y1 N3 Si1 -153.48(8) . .
N2 Y1 N3 Si1 134.54(10) . .
O3 Y1 N3 Si1 -78.68(10) . .
N1 Y1 N3 Si1 69.22(10) . .
O1 Y1 N3 Si2 162.90(11) . .
O2 Y1 N3 Si2 17.57(17) . .
N2 Y1 N3 Si2 -54.41(14) . .
O3 Y1 N3 Si2 92.37(14) . .
N1 Y1 N3 Si2 -119.73(14) . .
Si1 Y1 N3 Si2 171.0(2) . .
C7 N1 C1 C6 73.9(3) . .
Y1 N1 C1 C6 -129.43(17) . .
C7 N1 C1 C2 -165.8(2) . .
Y1 N1 C1 C2 -9.1(2) . .
C13 N2 C2 C3 -9.3(3) . .
Y1 N2 C2 C3 169.70(16) . .
C13 N2 C2 C1 115.1(2) . .
Y1 N2 C2 C1 -65.88(19) . .
N1 C1 C2 N2 46.8(2) . .
C6 C1 C2 N2 169.16(19) . .
N1 C1 C2 C3 176.23(19) . .
C6 C1 C2 C3 -61.4(3) . .
N2 C2 C3 C4 -175.7(2) . .
C1 C2 C3 C4 61.1(3) . .
C2 C3 C4 C5 -57.5(3) . .
C3 C4 C5 C6 54.9(3) . .
N1 C1 C6 C5 179.3(2) . .
C2 C1 C6 C5 58.6(3) . .
C4 C5 C6 C1 -56.2(3) . .
C1 N1 C7 C8 3.8(4) . .
Y1 N1 C7 C8 -151.1(2) . .
C1 N1 C7 C9 -173.0(2) . .
Y1 N1 C7 C9 32.0(3) . .
N1 C7 C9 C10 -67.8(3) . .
C8 C7 C9 C10 115.0(3) . .
Y1 O1 C10 C11 115.5(2) . .
Y1 O1 C10 C9 -7.2(4) . .
Y1 O1 C10 C12 -125.5(2) . .
C7 C9 C10 O1 53.7(3) . .
C7 C9 C10 C11 -68.2(3) . .
C7 C9 C10 C12 173.1(2) . .
O1 C10 C11 F111 55.1(3) . .
C9 C10 C11 F111 179.4(2) . .
C12 C10 C11 F111 -63.4(3) . .
O1 C10 C11 F113 -64.5(3) . .
C9 C10 C11 F113 59.8(3) . .
C12 C10 C11 F113 177.0(2) . .
O1 C10 C11 F112 176.4(2) . .
C9 C10 C11 F112 -59.3(3) . .
C12 C10 C11 F112 57.9(3) . .
O1 C10 C12 F123 175.9(2) . .
C11 C10 C12 F123 -65.6(3) . .
C9 C10 C12 F123 53.7(3) . .
O1 C10 C12 F122 -62.5(3) . .
C11 C10 C12 F122 56.0(3) . .
C9 C10 C12 F122 175.3(2) . .
O1 C10 C12 F121 56.7(3) . .
C11 C10 C12 F121 175.2(2) . .
C9 C10 C12 F121 -65.5(3) . .
N2 C13 C14 C15 169.8(2) . .
N2 C13 C14 C19 -6.8(4) . .
C19 C14 C15 C16 1.9(4) . .
C13 C14 C15 C16 -174.7(2) . .
C14 C15 C16 C17 0.7(3) . .
C14 C15 C16 C20 -179.0(2) . .
C15 C16 C17 C18 -0.8(4) . .
C20 C16 C17 C18 179.0(2) . .
C16 C17 C18 C19 -1.7(4) . .
C16 C17 C18 C24 177.3(2) . .
Y1 O2 C19 C14 27.4(4) . .
Y1 O2 C19 C18 -151.98(19) . .
C15 C14 C19 O2 176.2(2) . .
C13 C14 C19 O2 -7.3(3) . .
C15 C14 C19 C18 -4.4(3) . .
C13 C14 C19 C18 172.0(2) . .
C17 C18 C19 O2 -176.5(2) . .
C24 C18 C19 O2 4.5(3) . .
C17 C18 C19 C14 4.2(3) . .
C24 C18 C19 C14 -174.9(2) . .
C15 C16 C20 C22 115.0(3) . .
C17 C16 C20 C22 -64.7(3) . .
C15 C16 C20 C21 -5.1(4) . .
C17 C16 C20 C21 175.2(2) . .
C15 C16 C20 C23 -125.0(3) . .
C17 C16 C20 C23 55.3(3) . .
C17 C18 C24 C26 -1.2(3) . .
C19 C18 C24 C26 177.8(2) . .
C17 C18 C24 C27 -120.9(3) . .
C19 C18 C24 C27 58.1(3) . .
C17 C18 C24 C25 118.3(3) . .
C19 C18 C24 C25 -62.7(3) . .
C35A O3 C32A C33A 5.1(4) . .
Y1 O3 C32A C33A -164.1(3) . .
O3 C32A C33A C34A -21.1(5) . .
C32A C33A C34A C35A 29.0(6) . .
C32A O3 C35A C34A 13.3(4) . .
Y1 O3 C35A C34A -178.2(3) . .
C33A C34A C35A O3 -26.4(6) . .
C104 C101 C103 C102 0.6(6) . .
C103 C102 C103 C101 -0.3(3) 2_655 .
C103 C101 C104 C101 -0.3(3) . 2_655
